data_1501708
loop_
_publ_author_name
'Farrugia, Louis J.'
'Khalaji, Aliakbar Dehno'

_publ_section_title
;
 Evidence for side-chain \p-delocalization in a planar substituted
 benzene: an experimental and theoretical charge density study on
 2,5-dimethoxybenzaldehyde thiosemicarbazone.
;
_journal_issue 45
_journal_name_full 'The journal of physical chemistry. A'
_journal_page_first 12512
_journal_page_last 12522
_journal_paper_doi 10.1021/jp2026169
_journal_volume 115
_journal_year 2011
_chemical_compound_source 'synthesis as described'
_chemical_formula_sum 'C10 H13 N3 O2 S'
_chemical_formula_weight 239.29
_chemical_name_systematic
;
 ?
;
_space_group_IT_number 61
_symmetry_space_group_name_Hall '-P 2ac 2ab'
_symmetry_space_group_name_H-M 'P b c a'
_atom_sites_solution_hydrogens geom
_atom_sites_solution_primary direct
_atom_sites_solution_secondary difmap
_audit_conform_dict_location ftp://ftp.iucr.org/pub/cif_core.dic
_audit_conform_dict_name cif_core.dic
_audit_conform_dict_version 2.3
_audit_creation_date '09-Feb-02 T13:47:45-00:00'
_audit_creation_method 'XD routine XDCIF'
_cell_angle_alpha 90
_cell_angle_beta 90
_cell_angle_gamma 90
_cell_formula_units_Z 8
_cell_length_a 11.08590(10)
_cell_length_b 13.08050(10)
_cell_length_c 15.8132(2)
_cell_measurement_reflns_used 13088
_cell_measurement_temperature 183(2)
_cell_measurement_theta_max 55.734
_cell_measurement_theta_min 1
_cell_measurement_wavelength 0.71073
_cell_volume 2293.06(4)
_computing_cell_refinement 'HKL Scalepack (Otwinowski & Minor 1997)'
_computing_data_collection 'Collect (Bruker AXS BV, 1997-2004)'
_computing_data_reduction 'HKL Denzo and Scalepack (Otwinowski & Minor 1997)'
_computing_molecular_graphics 'Ortep-3 for Windows (Farrugia, 1997)'
_computing_publication_material 'WinGX publication routines (Farrugia, 1999)'
_computing_structure_refinement 'SHELXL-97 (Sheldrick, 2008)'
_computing_structure_solution 'SIR92 (Giacovazzo et al, 1993)'
_diffrn_ambient_temperature 183(2)
_diffrn_detector 'CCD plate'
_diffrn_measured_fraction_theta_full 1
_diffrn_measured_fraction_theta_max 1
_diffrn_measurement_device '95mm CCD camera on \k-goniostat'
_diffrn_measurement_device_type KappaCCD
_diffrn_measurement_method 'CCD rotation images, thick slices'
_diffrn_orient_matrix_type 'by Bruker AXS Collect from scalepack cell'
_diffrn_orient_matrix_UB_11 -0.609807E-1
_diffrn_orient_matrix_UB_12 -0.562658E-1
_diffrn_orient_matrix_UB_13 -0.8096E-3
_diffrn_orient_matrix_UB_21 0.45199E-2
_diffrn_orient_matrix_UB_22 -0.21849E-2
_diffrn_orient_matrix_UB_23 -0.630273E-1
_diffrn_orient_matrix_UB_31 0.663071E-1
_diffrn_orient_matrix_UB_32 -0.51597E-1
_diffrn_orient_matrix_UB_33 0.35518E-2
_diffrn_radiation_monochromator graphite
_diffrn_radiation_probe x-ray
_diffrn_radiation_type MoK\a
_diffrn_radiation_wavelength 0.71073
_diffrn_reflns_av_R_equivalents 0.0501
_diffrn_reflns_limit_h_max 23
_diffrn_reflns_limit_h_min -23
_diffrn_reflns_limit_k_max 27
_diffrn_reflns_limit_k_min -28
_diffrn_reflns_limit_l_max 34
_diffrn_reflns_limit_l_min -34
_diffrn_reflns_number 482636
_diffrn_reflns_reduction_process
;
 Scaled and merged with Sortav
 R.H. Blessing, (1987) Cryst. Rev. 1, 3-58
 R.H. Blessing, (1989) J. Appl. Cryst. 22, 396-397
;
_diffrn_reflns_theta_full 50.07
_diffrn_reflns_theta_max 50.07
_diffrn_reflns_theta_min 2.58
_diffrn_source 'Enraf Nonius FR590'
_exptl_absorpt_coefficient_mu 0.272
_exptl_absorpt_correction_T_max 0.941
_exptl_absorpt_correction_T_min 0.864
_exptl_absorpt_correction_type gaussian
_exptl_absorpt_process_details
;
   P. Coppens, L. Leiserowitz, D Rabinovich, Acta Cryst.
   (1965), 18, 1035-1038
;
_exptl_crystal_colour colourless
_exptl_crystal_density_diffrn 1.386
_exptl_crystal_density_method 'not measured'
_exptl_crystal_description prism
_exptl_crystal_F_000 1008
_exptl_crystal_size_max 0.5
_exptl_crystal_size_mid 0.34
_exptl_crystal_size_min 0.28
_refine_diff_density_max 0.225
_refine_diff_density_min -0.226
_refine_diff_density_rms 0.043
_refine_ls_extinction_coef 0.90(5)
_refine_ls_extinction_expression
;
        Becker, P.J. & Coppens, P. (1974) Acta Cryst., A30, 129-153.
;
_refine_ls_extinction_method 'Becker-Coppens type 1 Lorentzian isotropic'
_refine_ls_goodness_of_fit_ref 1.394
_refine_ls_matrix_type full
_refine_ls_number_parameters 460
_refine_ls_number_reflns 10515
_refine_ls_number_restraints 0
_refine_ls_R_factor_all 0.036
_refine_ls_R_factor_gt 0.022
_refine_ls_shift/su_max 0
_refine_ls_structure_factor_coef F
_refine_ls_weighting_details
;
        calc w1 = 1/[s^2^(Fo)]
;
_refine_ls_weighting_scheme calc
_refine_ls_wR_factor_ref 0.024
_reflns_number_gt 10219
_reflns_number_total 12054
_reflns_threshold_expression >2\s(I)
_cod_data_source_file jp2026169_si_002.cif
_cod_data_source_block xd
_cod_database_code 1501708

loop_
_space_group_symop_operation_xyz
'x, y, z'
'-x+1/2, -y, z+1/2'
'x+1/2, -y+1/2, -z'
'-x, y+1/2, -z+1/2'
'-x, -y, -z'
'x-1/2, y, -z-1/2'
'-x-1/2, y-1/2, z'
'x, -y-1/2, z-1/2'

loop_
_atom_local_axes_atom_label
_atom_local_axes_atom0
_atom_local_axes_ax1
_atom_local_axes_atom1
_atom_local_axes_atom2
_atom_local_axes_ax2
S(1) C(4) X S(1) N(3) Y
O(12) C(112) X O(12) C(12) Y
O(15) C(115) X O(15) C(15) Y
N(2) C(1) X N(2) N(3) Y
N(3) N(2) X N(3) C(4) Y
N(5) C(4) X N(5) S(1) Y
C(1) N(2) X C(1) C(111) Y
C(4) N(5) X C(4) N(3) Y
C(12) O(12) X C(12) C(112) Y
C(15) O(15) X C(15) C(115) Y
C(111) C(116) X C(111) C(112) Y
C(112) O(12) X C(112) C(113) Y
C(113) C(112) X C(113) C(114) Y
C(114) C(113) X C(114) C(115) Y
C(115) C(114) X C(115) C(116) Y
C(116) C(115) X C(116) C(111) Y
H(1) C(1) Z H(1) N(2) Y
H(3) N(3) Z H(3) C(4) Y
H(5A) N(5) Z H(5A) C(4) Y
H(5B) N(5) Z H(5B) C(4) Y
H(12A) C(12) Z H(12A) O(12) Y
H(12B) C(12) Z H(12B) O(12) Y
H(12C) C(12) Z H(12C) O(12) Y
H(15A) C(15) Z H(15A) O(15) Y
H(15B) C(15) Z H(15B) O(15) Y
H(15C) C(15) Z H(15C) O(15) Y
H(113) C(113) Z H(113) C(114) Y
H(114) C(114) Z H(114) C(115) Y
H(116) C(116) Z H(116) C(111) Y

loop_
_atom_rho_multipole_atom_label
_atom_rho_multipole_coeff_Pv
_atom_rho_multipole_coeff_P00
_atom_rho_multipole_coeff_P11
_atom_rho_multipole_coeff_P1-1
_atom_rho_multipole_coeff_P10
_atom_rho_multipole_coeff_P20
_atom_rho_multipole_coeff_P21
_atom_rho_multipole_coeff_P2-1
_atom_rho_multipole_coeff_P22
_atom_rho_multipole_coeff_P2-2
_atom_rho_multipole_coeff_P30
_atom_rho_multipole_coeff_P31
_atom_rho_multipole_coeff_P3-1
_atom_rho_multipole_coeff_P32
_atom_rho_multipole_coeff_P3-2
_atom_rho_multipole_coeff_P33
_atom_rho_multipole_coeff_P3-3
_atom_rho_multipole_coeff_P40
_atom_rho_multipole_coeff_P41
_atom_rho_multipole_coeff_P4-1
_atom_rho_multipole_coeff_P42
_atom_rho_multipole_coeff_P4-2
_atom_rho_multipole_coeff_P43
_atom_rho_multipole_coeff_P4-3
_atom_rho_multipole_coeff_P44
_atom_rho_multipole_coeff_P4-4
_atom_rho_multipole_kappa
_atom_rho_multipole_kappa_prime0
_atom_rho_multipole_kappa_prime1
_atom_rho_multipole_kappa_prime2
_atom_rho_multipole_kappa_prime3
_atom_rho_multipole_kappa_prime4
S(1) 6.43(3) 0 0.03(3) 0.10(3) 0 0.059(16) 0 0 -0.130(16) 0.016(14) 0 -0.047(13) -0.013(12) 0 0 0.090(12) -0.026(12) 0.021(14) 0 0 -0.030(13) -0.003(14) 0 0 0.042(12) 0.010(12) 0.982135 0.929373 0.929373 0.929373 0.929373 0.929373
O(12) 6.144(18) 0 -0.040(9) -0.086(9) 0 0.094(11) 0 0 -0.022(9) 0.019(9) 0 0.043(7) 0.031(7) 0 0 0.070(7) -0.001(7) 0.009(10) 0 0 0.011(9) 0.003(9) 0 0 0.007(8) 0.006(8) 0.983074 1.07247 1.07247 1.07247 1.07247 1.07247
O(15) 6.193(17) 0 -0.028(9) -0.074(8) 0 0.062(9) 0 0 -0.014(8) 0.056(8) 0 -0.018(7) -0.019(6) 0 0 0.077(6) 0.007(6) 0.012(9) 0 0 -0.014(8) 0.006(8) 0 0 -0.001(7) 0.021(7) 0.983074 1.07247 1.07247 1.07247 1.07247 1.07247
N(2) 4.99(3) 0 -0.049(11) -0.135(10) 0 -0.091(10) 0 0 0.050(10) 0.081(10) 0 -0.001(9) -0.044(8) 0 0 0.109(9) -0.009(9) 0.003(12) 0 0 0.006(11) 0.001(11) 0 0 0.012(11) 0.030(10) 0.989036 0.98879 0.98879 0.98879 0.98879 0.98879
N(3) 5.05(3) 0 -0.023(10) -0.018(11) 0 0.001(10) 0 0 -0.037(9) 0.001(9) 0 -0.021(9) 0.034(9) 0 0 0.197(9) -0.024(8) 0.022(12) 0 0 -0.005(11) -0.004(11) 0 0 -0.002(10) 0.006(10) 0.989855 1.001212 1.001212 1.001212 1.001212 1.001212
N(5) 5.05(3) 0 -0.012(12) 0.007(10) 0 0.009(11) 0 0 -0.017(10) -0.004(9) 0 0.060(10) 0.001(9) 0 0 0.198(9) -0.006(9) 0.020(13) 0 0 0.007(12) 0.003(12) 0 0 -0.015(12) 0.010(10) 0.988803 0.976141 0.976141 0.976141 0.976141 0.976141
C(1) 4.30(4) 0 0.05(2) -0.04(2) 0 -0.242(15) 0 0 0.066(16) -0.012(15) 0 0.026(17) 0.013(16) 0 0 0.422(19) -0.025(18) 0.03(2) 0 0 0.00(2) 0.01(2) 0 0 0.03(2) -0.02(2) 0.982354 0.852593 0.852593 0.852593 0.852593 0.852593
C(4) 4.02(3) 0 -0.006(15) -0.026(14) 0 -0.235(12) 0 0 0.011(12) 0.026(12) 0 -0.027(14) -0.027(13) 0 0 0.326(15) -0.037(14) 0.019(18) 0 0 0.027(17) 0.019(17) 0 0 0.010(19) 0.043(19) 0.991531 0.919307 0.919307 0.919307 0.919307 0.919307
C(12) 4.21(6) 0 -0.108(18) -0.009(13) -0.006(14) 0.055(15) -0.023(13) -0.017(13) -0.076(14) -0.019(12) -0.04(2) -0.166(16) 0.244(18) 0.043(18) -0.038(14) 0.282(16) 0.147(15) 0.07(2) 0.03(2) -0.02(2) -0.07(2) -0.14(2) -0.02(2) 0.035(19) 0.109(19) -0.028(18) 0.978841 0.859812 0.859812 0.859812 0.859812 0.859812
C(15) 4.11(6) 0 -0.100(16) 0.029(12) -0.016(12) 0.070(13) -0.002(11) 0.040(12) -0.116(13) -0.024(12) -0.020(18) -0.226(15) 0.265(16) -0.020(16) -0.015(14) 0.270(15) 0.137(14) 0.006(19) 0.007(19) 0.001(18) -0.046(19) -0.18(2) 0.000(19) 0.029(17) 0.086(19) -0.024(18) 0.978841 0.859812 0.859812 0.859812 0.859812 0.859812
C(111) 4.06(4) 0 0.042(17) 0.050(17) 0 -0.167(13) 0 0 0.028(14) -0.014(14) 0 0.021(14) 0.031(14) 0 0 0.280(16) -0.007(15) 0.025(17) 0 0 0.003(18) 0.002(18) 0 0 0.02(2) 0.00(2) 0.989363 0.929427 0.929427 0.929427 0.929427 0.929427
C(112) 4.10(3) 0 -0.074(15) 0.010(16) 0 -0.170(13) 0 0 -0.086(14) -0.005(13) 0 -0.089(13) 0.020(14) 0 0 0.330(16) 0.064(15) 0.025(18) 0 0 -0.032(18) -0.034(17) 0 0 0.04(2) 0.01(2) 0.989567 0.93118 0.93118 0.93118 0.93118 0.93118
C(113) 3.98(3) 0 0.026(14) 0.028(15) 0 -0.150(13) 0 0 -0.003(12) 0.021(13) 0 -0.018(13) 0.042(12) 0 0 0.212(14) -0.004(13) 0.019(17) 0 0 0.006(16) -0.035(16) 0 0 -0.003(17) 0.001(16) 0.999428 0.992278 0.992278 0.992278 0.992278 0.992278
C(114) 4.04(4) 0 0.041(15) 0.003(14) 0 -0.161(13) 0 0 0.027(13) -0.042(12) 0 -0.025(13) 0.045(12) 0 0 0.256(14) 0.022(13) 0.004(16) 0 0 -0.025(16) -0.006(16) 0 0 -0.024(17) -0.020(16) 0.999428 0.992278 0.992278 0.992278 0.992278 0.992278
C(115) 4.14(3) 0 0.070(16) 0.126(14) 0 -0.159(12) 0 0 0.043(13) -0.065(13) 0 -0.010(13) 0.018(13) 0 0 0.323(15) 0.006(15) 0.015(18) 0 0 0.000(17) -0.029(17) 0 0 -0.06(2) 0.016(19) 0.989567 0.93118 0.93118 0.93118 0.93118 0.93118
C(116) 3.92(3) 0 0.005(14) 0.017(14) 0 -0.173(12) 0 0 -0.015(12) 0.002(12) 0 0.008(12) 0.014(12) 0 0 0.215(13) 0.005(12) 0.026(16) 0 0 -0.002(15) 0.007(15) 0 0 0.003(16) -0.027(16) 0.999428 0.992278 0.992278 0.992278 0.992278 0.992278
H(1) 0.79(3) 0 0.000(12) 0.005(15) 0.137(15) 0.05(2) 0 0 0 0 0 0 0 0 0 0 0 0 0 0 0 0 0 0 0 0 1.166142 1.166142 1.166142 1.166142 1.166142 1.166142
H(3) 0.811(19) 0 0.083(12) 0.062(12) 0.150(15) 0.10(2) 0 0 0 0 0 0 0 0 0 0 0 0 0 0 0 0 0 0 0 0 1.158942 1.158942 1.158942 1.158942 1.158942 1.158942
H(5A) 0.787(13) 0 0.003(8) -0.008(9) 0.169(10) 0.085(14) 0 0 0 0 0 0 0 0 0 0 0 0 0 0 0 0 0 0 0 0 1.1682 1.1682 1.1682 1.1682 1.1682 1.1682
H(5B) 0.787(13) 0 0.003(8) -0.008(9) 0.169(10) 0.085(14) 0 0 0 0 0 0 0 0 0 0 0 0 0 0 0 0 0 0 0 0 1.1682 1.1682 1.1682 1.1682 1.1682 1.1682
H(12A) 0.857(17) 0 0.034(13) 0.021(9) 0.152(11) 0.036(15) 0 0 0 0 0 0 0 0 0 0 0 0 0 0 0 0 0 0 0 0 1.122142 1.122142 1.122142 1.122142 1.122142 1.122142
H(12B) 0.857(17) 0 0.034(13) 0.021(9) 0.152(11) 0.036(15) 0 0 0 0 0 0 0 0 0 0 0 0 0 0 0 0 0 0 0 0 1.122142 1.122142 1.122142 1.122142 1.122142 1.122142
H(12C) 0.857(17) 0 0.034(13) 0.021(9) 0.152(11) 0.036(15) 0 0 0 0 0 0 0 0 0 0 0 0 0 0 0 0 0 0 0 0 1.122142 1.122142 1.122142 1.122142 1.122142 1.122142
H(15A) 0.881(16) 0 -0.004(12) 0.020(8) 0.157(10) 0.063(14) 0 0 0 0 0 0 0 0 0 0 0 0 0 0 0 0 0 0 0 0 1.122142 1.122142 1.122142 1.122142 1.122142 1.122142
H(15B) 0.881(16) 0 -0.004(12) 0.020(8) 0.157(10) 0.063(14) 0 0 0 0 0 0 0 0 0 0 0 0 0 0 0 0 0 0 0 0 1.122142 1.122142 1.122142 1.122142 1.122142 1.122142
H(15C) 0.881(16) 0 -0.004(12) 0.020(8) 0.157(10) 0.063(14) 0 0 0 0 0 0 0 0 0 0 0 0 0 0 0 0 0 0 0 0 1.122142 1.122142 1.122142 1.122142 1.122142 1.122142
H(113) 0.963(13) 0 0.018(7) 0.014(9) 0.179(10) 0.057(12) 0 0 0 0 0 0 0 0 0 0 0 0 0 0 0 0 0 0 0 0 1.122276 1.122276 1.122276 1.122276 1.122276 1.122276
H(114) 0.963(13) 0 0.018(7) 0.014(9) 0.179(10) 0.057(12) 0 0 0 0 0 0 0 0 0 0 0 0 0 0 0 0 0 0 0 0 1.122276 1.122276 1.122276 1.122276 1.122276 1.122276
H(116) 0.963(13) 0 0.018(7) 0.014(9) 0.179(10) 0.057(12) 0 0 0 0 0 0 0 0 0 0 0 0 0 0 0 0 0 0 0 0 1.122276 1.122276 1.122276 1.122276 1.122276 1.122276

loop_
_atom_site_label
_atom_site_type_symbol
_atom_site_fract_x
_atom_site_fract_y
_atom_site_fract_z
_atom_site_U_iso_or_equiv
_atom_site_adp_type
_atom_site_occupancy
_atom_site_symmetry_multiplicity
S(1) S -0.010832(14) 0.165457(12) -0.049180(11) 0.017 Uani 1 8
O(12) O 0.35922(3) -0.19414(2) 0.187062(17) 0.019 Uani 1 8
O(15) O 0.72692(3) 0.07776(2) 0.115395(16) 0.016 Uani 1 8
N(2) N 0.28011(2) 0.062595(19) 0.061999(14) 0.014 Uani 1 8
N(3) N 0.16342(2) 0.07148(2) 0.034121(15) 0.015 Uani 1 8
N(5) N 0.21290(2) 0.23016(2) -0.016077(16) 0.017 Uani 1 8
C(1) C 0.30798(2) -0.023487(19) 0.096038(14) 0.014 Uani 1 8
C(4) C 0.13033(2) 0.157059(18) -0.008149(14) 0.013 Uani 1 8
C(12) C 0.37954(3) -0.28558(2) 0.23312(2) 0.023 Uani 1 8
C(15) C 0.84437(2) 0.06650(2) 0.151030(18) 0.018 Uani 1 8
C(111) C 0.43086(2) -0.041965(18) 0.125939(13) 0.013 Uani 1 8
C(112) C 0.45521(2) -0.130909(18) 0.173469(14) 0.014 Uani 1 8
C(113) C 0.57114(3) -0.14817(2) 0.204419(16) 0.017 Uani 1 8
C(114) C 0.66426(2) -0.07922(2) 0.186445(16) 0.017 Uani 1 8
C(115) C 0.64075(2) 0.007339(18) 0.137779(14) 0.013 Uani 1 8
C(116) C 0.52439(2) 0.026472(18) 0.108381(14) 0.013 Uani 1 8
H(1) H 0.241466 -0.083941 0.103027 0.029 Uani 1 8
H(3) H 0.107643 0.011261 0.041867 0.029 Uani 1 8
H(5A) H 0.295779 0.216965 0.008003 0.028 Uani 1 8
H(5B) H 0.19456 0.293011 -0.050686 0.03 Uani 1 8
H(12A) H 0.443077 -0.333962 0.198889 0.042 Uani 1 8
H(12B) H 0.292993 -0.324898 0.237958 0.044 Uani 1 8
H(12C) H 0.412703 -0.27509 0.297451 0.044 Uani 1 8
H(15A) H 0.841869 0.073266 0.219719 0.039 Uani 1 8
H(15B) H 0.897851 0.130113 0.126908 0.039 Uani 1 8
H(15C) H 0.886641 -0.005412 0.132646 0.037 Uani 1 8
H(113) H 0.590509 -0.215041 0.242251 0.033 Uani 1 8
H(114) H 0.753391 -0.095392 0.210967 0.031 Uani 1 8
H(116) H 0.506312 0.09426 0.071364 0.028 Uani 1 8

loop_
_atom_site_aniso_label
_atom_site_aniso_U_11
_atom_site_aniso_U_22
_atom_site_aniso_U_33
_atom_site_aniso_U_23
_atom_site_aniso_U_13
_atom_site_aniso_U_12
S(1) 0.01053(6) 0.01507(8) 0.02421(8) 0.00348(5) -0.00236(5) 0.00121(5)
O(12) 0.01577(10) 0.01663(9) 0.02462(10) 0.00737(9) 0.00287(7) 0.00035(8)
O(15) 0.01264(8) 0.01456(7) 0.02026(8) 0.00172(8) -0.00245(7) -0.00049(7)
N(2) 0.01136(7) 0.01321(8) 0.01860(8) 0.00271(6) -0.00281(5) 0.00019(6)
N(3) 0.01125(7) 0.01307(7) 0.02082(8) 0.00413(7) -0.00316(6) -0.00065(6)
N(5) 0.01383(8) 0.01359(8) 0.02469(10) 0.00399(7) -0.00321(7) -0.00211(7)
C(1) 0.01227(7) 0.01354(8) 0.01768(8) 0.00304(6) -0.00196(6) 0.00004(6)
C(4) 0.01070(7) 0.01209(7) 0.01606(7) 0.00122(6) -0.00078(5) 0.00038(6)
C(12) 0.02221(11) 0.01726(10) 0.02901(12) 0.00874(9) 0.00447(9) 0.00041(8)
C(15) 0.01277(8) 0.02121(10) 0.02071(9) -0.00206(8) -0.00196(7) 0.00085(7)
C(111) 0.01200(7) 0.01252(7) 0.01423(7) 0.00211(6) -0.00095(5) 0.00100(6)
C(112) 0.01395(8) 0.01304(8) 0.01541(7) 0.00326(6) 0.00096(6) 0.00175(6)
C(113) 0.01586(9) 0.01511(8) 0.02014(9) 0.00569(7) -0.00159(7) 0.00267(7)
C(114) 0.01432(9) 0.01527(8) 0.02055(9) 0.00384(7) -0.00326(6) 0.00233(7)
C(115) 0.01226(7) 0.01239(7) 0.01507(7) 0.00072(6) -0.00166(5) 0.00119(6)
C(116) 0.01220(8) 0.01264(7) 0.01547(7) 0.00236(6) -0.00210(6) 0.00052(6)
H(1) 0.023213 0.022825 0.041272 0.007022 -0.000886 -0.006323
H(3) 0.022172 0.0229 0.040628 0.00678 -0.003373 -0.005833
H(5A) 0.019054 0.026885 0.037591 0.006613 -0.006678 0.000153
H(5B) 0.027365 0.023346 0.04036 0.012051 -0.005479 0.000937
H(12A) 0.043767 0.032578 0.049915 0.009737 0.012039 0.012739
H(12B) 0.030213 0.0376 0.065007 0.020659 0.001305 -0.006258
H(12C) 0.054897 0.039856 0.035937 0.011454 -0.007113 0.002589
H(15A) 0.032571 0.05688 0.027219 -0.004622 -0.00519 0.004972
H(15B) 0.028088 0.03567 0.053353 0.010421 -0.006006 -0.008529
H(15C) 0.031216 0.0314 0.049513 -0.00955 -0.008052 0.009623
H(113) 0.032798 0.028626 0.038286 0.015133 -0.003168 0.004726
H(114) 0.021773 0.035067 0.03698 0.006496 -0.007741 0.004603
H(116) 0.026048 0.02203 0.034732 0.010037 -0.004331 0.000205

loop_
_exptl_crystal_face_index_h
_exptl_crystal_face_index_k
_exptl_crystal_face_index_l
_exptl_crystal_face_perp_dist
0 1 0 0.122
0 -1 0 0.16
0 0 -1 0.235
0 0 1 0.1
-1 1 -1 0.196
-1 0 2 0.225
1 0 -3 0.258
4 -3 -2 0.277
-1 0 -2 0.213
7 -1 -1 0.315
-1 2 0 0.192
-1 -2 0 0.258

loop_
_geom_angle_atom_site_label_1
_geom_angle_atom_site_label_2
_geom_angle_atom_site_label_3
_geom_angle
_geom_angle_site_symmetry_1
_geom_angle_site_symmetry_2
_geom_angle_site_symmetry_3
_geom_angle_publ_flag
C(12) O(12) C(112) 117.95(3) 1_555 1_555 1_555 yes
C(15) O(15) C(115) 117.58(3) 1_555 1_555 1_555 yes
N(3) N(2) C(1) 115.80(2) 1_555 1_555 1_555 yes
N(2) N(3) C(4) 118.94(2) 1_555 1_555 1_555 yes
N(2) N(3) H(3) 118.18(2) 1_555 1_555 1_555 yes
C(4) N(3) H(3) 122.69(2) 1_555 1_555 1_555 yes
C(4) N(5) H(5A) 117.85(3) 1_555 1_555 1_555 yes
C(4) N(5) H(5B) 119.96(3) 1_555 1_555 1_555 yes
H(5A) N(5) H(5B) 121.86(3) 1_555 1_555 1_555 yes
N(2) C(1) C(111) 120.27(2) 1_555 1_555 1_555 yes
N(2) C(1) H(1) 121.17(2) 1_555 1_555 1_555 yes
C(111) C(1) H(1) 118.56(2) 1_555 1_555 1_555 yes
S(1) C(4) N(3) 119.450(19) 1_555 1_555 1_555 yes
S(1) C(4) N(5) 123.46(2) 1_555 1_555 1_555 yes
N(3) C(4) N(5) 117.08(2) 1_555 1_555 1_555 yes
O(12) C(12) H(12A) 109.69(3) 1_555 1_555 1_555 yes
O(12) C(12) H(12B) 107.12(3) 1_555 1_555 1_555 yes
O(12) C(12) H(12C) 115.24(3) 1_555 1_555 1_555 yes
H(12A) C(12) H(12B) 109.15(3) 1_555 1_555 1_555 yes
H(12A) C(12) H(12C) 108.61(3) 1_555 1_555 1_555 yes
H(12B) C(12) H(12C) 106.85(3) 1_555 1_555 1_555 yes
O(15) C(15) H(15A) 111.26(2) 1_555 1_555 1_555 yes
O(15) C(15) H(15B) 106.17(3) 1_555 1_555 1_555 yes
O(15) C(15) H(15C) 112.06(2) 1_555 1_555 1_555 yes
H(15A) C(15) H(15B) 107.49(2) 1_555 1_555 1_555 yes
H(15A) C(15) H(15C) 110.28(3) 1_555 1_555 1_555 yes
H(15B) C(15) H(15C) 109.40(2) 1_555 1_555 1_555 yes
C(1) C(111) C(112) 119.14(2) 1_555 1_555 1_555 yes
C(1) C(111) C(116) 121.35(2) 1_555 1_555 1_555 yes
C(112) C(111) C(116) 119.51(2) 1_555 1_555 1_555 yes
O(12) C(112) C(111) 115.79(2) 1_555 1_555 1_555 yes
O(12) C(112) C(113) 124.38(3) 1_555 1_555 1_555 yes
C(111) C(112) C(113) 119.81(2) 1_555 1_555 1_555 yes
C(112) C(113) C(114) 120.23(2) 1_555 1_555 1_555 yes
C(112) C(113) H(113) 120.57(3) 1_555 1_555 1_555 yes
C(114) C(113) H(113) 119.20(2) 1_555 1_555 1_555 yes
C(113) C(114) C(115) 119.90(2) 1_555 1_555 1_555 yes
C(113) C(114) H(114) 118.27(2) 1_555 1_555 1_555 yes
C(115) C(114) H(114) 121.83(3) 1_555 1_555 1_555 yes
O(15) C(115) C(114) 123.91(2) 1_555 1_555 1_555 yes
O(15) C(115) C(116) 115.87(2) 1_555 1_555 1_555 yes
C(114) C(115) C(116) 120.21(2) 1_555 1_555 1_555 yes
C(111) C(116) C(115) 120.29(2) 1_555 1_555 1_555 yes
C(111) C(116) H(116) 119.74(2) 1_555 1_555 1_555 yes
C(115) C(116) H(116) 119.97(2) 1_555 1_555 1_555 yes

loop_
_geom_bond_atom_site_label_1
_geom_bond_atom_site_label_2
_geom_bond_distance
_geom_bond_site_symmetry_1
_geom_bond_site_symmetry_2
_geom_bond_publ_flag
S(1) C(4) 1.6986(3) 1_555 1_555 yes
O(12) C(12) 1.4208(4) 1_555 1_555 yes
O(12) C(112) 1.3660(4) 1_555 1_555 yes
O(15) C(15) 1.4272(4) 1_555 1_555 yes
O(15) C(115) 1.3748(4) 1_555 1_555 yes
N(2) N(3) 1.3724(3) 1_555 1_555 yes
N(2) C(1) 1.2878(3) 1_555 1_555 yes
N(3) C(4) 1.3566(3) 1_555 1_555 yes
N(3) H(3) 1.0100(3) 1_555 1_555 yes
N(5) C(4) 1.3311(3) 1_555 1_555 yes
N(5) H(5A) 1.0100(3) 1_555 1_555 yes
N(5) H(5B) 1.0100(3) 1_555 1_555 yes
C(1) C(111) 1.4629(3) 1_555 1_555 yes
C(1) H(1) 1.0880(2) 1_555 1_555 yes
C(12) H(12A) 1.0920(3) 1_555 1_555 yes
C(12) H(12B) 1.0920(3) 1_555 1_555 yes
C(12) H(12C) 1.0920(4) 1_555 1_555 yes
C(15) H(15A) 1.0920(3) 1_555 1_555 yes
C(15) H(15B) 1.0920(3) 1_555 1_555 yes
C(15) H(15C) 1.0920(3) 1_555 1_555 yes
C(111) C(112) 1.4135(3) 1_555 1_555 yes
C(111) C(116) 1.3991(3) 1_555 1_555 yes
C(112) C(113) 1.3944(4) 1_555 1_555 yes
C(113) C(114) 1.4013(4) 1_555 1_555 yes
C(113) H(113) 1.0830(3) 1_555 1_555 yes
C(114) C(115) 1.3959(3) 1_555 1_555 yes
C(114) H(114) 1.0830(3) 1_555 1_555 yes
C(115) C(116) 1.3946(3) 1_555 1_555 yes
C(116) H(116) 1.0830(2) 1_555 1_555 yes

loop_
_atom_site_anharm_gc_c_label
_atom_site_anharm_gc_c_111
_atom_site_anharm_gc_c_222
_atom_site_anharm_gc_c_333
_atom_site_anharm_gc_c_112
_atom_site_anharm_gc_c_122
_atom_site_anharm_gc_c_113
_atom_site_anharm_gc_c_133
_atom_site_anharm_gc_c_223
_atom_site_anharm_gc_c_233
_atom_site_anharm_gc_c_123
S(1) -0.000009(8) 0.000024(6) 0.000039(4) 0.000000(4) 0.000009(3) -0.000018(3) 0.000011(3) 0.000001(3) 0.000004(2) 0.000005(2)

loop_
_atom_site_anharm_gc_d_label
_atom_site_anharm_gc_d_1111
_atom_site_anharm_gc_d_2222
_atom_site_anharm_gc_d_3333
_atom_site_anharm_gc_d_1112
_atom_site_anharm_gc_d_1222
_atom_site_anharm_gc_d_1113
_atom_site_anharm_gc_d_1333
_atom_site_anharm_gc_d_2223
_atom_site_anharm_gc_d_2333
_atom_site_anharm_gc_d_1122
_atom_site_anharm_gc_d_1133
_atom_site_anharm_gc_d_2233
_atom_site_anharm_gc_d_1123
_atom_site_anharm_gc_d_1223
_atom_site_anharm_gc_d_1233
S(1) -0.000003(4) 0.000005(3) 0.0000087(17) 0.0000039(18) -0.0000012(14) -0.0000004(16) 0.0000013(10) -0.0000018(11) -0.0000007(9) -0.0000027(11) -0.0000003(9) 0.0000026(7) -0.0000017(7) 0.0000014(7) 0.0000006(6)
